data_7152634
loop_
_publ_author_name
'Lari, Alberth'
'Pitak, Matuesz B.'
'Coles, Simon J.'
'Rees, Gregory J.'
'Day, Stephen P.'
'Smith, Mark E.'
'Hanna, John V.'
'Wallis, John D.'

_publ_section_title
;
 Models for incomplete nucleophilic attack on a protonated carbonyl group
 and electron-deficient alkenes: salts and zwitterions from
 1-dimethylamino-naphthalene-8-carbaldehyde.
;
_journal_issue 38
_journal_name_full 'Organic &amp; biomolecular chemistry'
_journal_page_first 7763
_journal_page_last 7779
_journal_paper_doi 10.1039/c2ob25929j
_journal_volume 10
_journal_year 2012
_chemical_formula_moiety 'C21 H23 N O4'
_chemical_formula_sum 'C21 H23 N O4'
_chemical_formula_weight 353.40
_chemical_name_systematic
;
1!-Ethyl-2,2,2!-trimethyl-2!,4!-dihydro-1!H-spiro((1,3)dioxane-
5,3!-naphtho[1,8-bc]azepine)-4,6-dione
;
_space_group_IT_number 15
_symmetry_cell_setting monoclinic
_symmetry_space_group_name_Hall '-C 2yc'
_symmetry_space_group_name_H-M 'C 1 2/c 1'
_atom_sites_solution_hydrogens geom
_atom_sites_solution_primary direct
_atom_sites_solution_secondary difmap
_audit_creation_method SHELXL-97
_cell_angle_alpha 90.00
_cell_angle_beta 107.3740(10)
_cell_angle_gamma 90.00
_cell_formula_units_Z 8
_cell_length_a 31.2818(6)
_cell_length_b 7.09570(10)
_cell_length_c 16.7814(3)
_cell_measurement_reflns_used 17533
_cell_measurement_temperature 120(2)
_cell_measurement_theta_max 27.48
_cell_measurement_theta_min 2.91
_cell_volume 3554.96(11)
_computing_cell_refinement 'DENZO (Otwinowski & Minor, 1997) & COLLECT (Hooft, R.W.W., 1998)'
_computing_data_collection 'COLLECT (Hooft, R.W.W., 1998)'
_computing_data_reduction 'DENZO (Otwinowski & Minor, 1997) & COLLECT (Hooft, R.W.W., 1998)'
_computing_structure_refinement 'SHELXL-97 (Sheldrick, 1997)'
_computing_structure_solution 'SHELXS-97 (Sheldrick, 1990)'
_diffrn_ambient_temperature 120(2)
_diffrn_detector_area_resol_mean 9.091
_diffrn_measured_fraction_theta_full 0.997
_diffrn_measured_fraction_theta_max 0.997
_diffrn_measurement_device_type 'Bruker-Nonius Roper CCDcamera on \k-goniostat'
_diffrn_measurement_method '\f & \w scans'
_diffrn_radiation_monochromator graphite
_diffrn_radiation_source 'Bruker-Nonius FR591 rotating anode'
_diffrn_radiation_type MoK\a
_diffrn_radiation_wavelength 0.71073
_diffrn_reflns_av_R_equivalents 0.0329
_diffrn_reflns_av_sigmaI/netI 0.0277
_diffrn_reflns_limit_h_max 40
_diffrn_reflns_limit_h_min -40
_diffrn_reflns_limit_k_max 9
_diffrn_reflns_limit_k_min -9
_diffrn_reflns_limit_l_max 21
_diffrn_reflns_limit_l_min -21
_diffrn_reflns_number 21840
_diffrn_reflns_theta_full 27.49
_diffrn_reflns_theta_max 27.49
_diffrn_reflns_theta_min 3.13
_exptl_absorpt_coefficient_mu 0.091
_exptl_absorpt_correction_T_max 0.75
_exptl_absorpt_correction_T_min 0.68
_exptl_absorpt_correction_type multi-scan
_exptl_absorpt_process_details 'SADABS 2007/2 (Sheldrick, G.M., 2007)'
_exptl_crystal_colour orange
_exptl_crystal_density_diffrn 1.321
_exptl_crystal_density_method 'not measured'
_exptl_crystal_description block
_exptl_crystal_F_000 1504
_exptl_crystal_size_max 0.58
_exptl_crystal_size_mid 0.44
_exptl_crystal_size_min 0.28
_refine_diff_density_max 0.438
_refine_diff_density_min -0.390
_refine_diff_density_rms 0.094
_refine_ls_extinction_method none
_refine_ls_goodness_of_fit_ref 1.102
_refine_ls_hydrogen_treatment constr
_refine_ls_matrix_type full
_refine_ls_number_parameters 239
_refine_ls_number_reflns 4070
_refine_ls_number_restraints 0
_refine_ls_restrained_S_all 1.102
_refine_ls_R_factor_all 0.0531
_refine_ls_R_factor_gt 0.0447
_refine_ls_shift/su_max 0.000
_refine_ls_shift/su_mean 0.000
_refine_ls_structure_factor_coef Fsqd
_refine_ls_weighting_details 'calc w=1/[\s^2^(Fo^2^)+(0.0590P)^2^+2.3975P] where P=(Fo^2^+2Fc^2^)/3'
_refine_ls_weighting_scheme calc
_refine_ls_wR_factor_gt 0.1151
_refine_ls_wR_factor_ref 0.1204
_reflns_number_gt 3462
_reflns_number_total 4070
_reflns_threshold_expression >2sigma(I)
_cod_data_source_file c2ob25929j.txt
_cod_data_source_block compound_26
_cod_original_sg_symbol_H-M C2/c
_cod_database_code 7152634

loop_
_symmetry_equiv_pos_as_xyz
'x, y, z'
'-x, y, -z+1/2'
'x+1/2, y+1/2, z'
'-x+1/2, y+1/2, -z+1/2'
'-x, -y, -z'
'x, -y, z-1/2'
'-x+1/2, -y+1/2, -z'
'x+1/2, -y+1/2, z-1/2'

loop_
_atom_site_label
_atom_site_type_symbol
_atom_site_fract_x
_atom_site_fract_y
_atom_site_fract_z
_atom_site_U_iso_or_equiv
_atom_site_adp_type
_atom_site_occupancy
_atom_site_symmetry_multiplicity
_atom_site_calc_flag
_atom_site_refinement_flags
O1 O 0.11559(4) 1.21950(16) 0.31209(7) 0.0362(3) Uani 1 1 d .
O2 O 0.05613(3) 1.28761(13) 0.20884(6) 0.0249(2) Uani 1 1 d .
O3 O 0.01767(3) 1.05708(13) 0.11299(6) 0.0240(2) Uani 1 1 d .
O4 O 0.04226(3) 0.76909(14) 0.11292(7) 0.0314(3) Uani 1 1 d .
N1 N 0.14905(3) 0.80982(16) 0.32427(6) 0.0199(2) Uani 1 1 d .
C1 C 0.17572(4) 0.67892(18) 0.29880(8) 0.0189(3) Uani 1 1 d .
C2 C 0.20739(4) 0.5692(2) 0.35485(8) 0.0244(3) Uani 1 1 d .
H2 H 0.2138 0.5921 0.4130 0.029 Uiso 1 1 calc R
C3 C 0.23021(5) 0.4248(2) 0.32739(9) 0.0273(3) Uani 1 1 d .
H3 H 0.2527 0.3552 0.3671 0.033 Uiso 1 1 calc R
C4 C 0.22058(5) 0.3826(2) 0.24445(9) 0.0270(3) Uani 1 1 d .
H4 H 0.2342 0.2770 0.2271 0.032 Uiso 1 1 calc R
C5 C 0.18121(5) 0.4611(2) 0.09807(9) 0.0297(3) Uani 1 1 d .
H5 H 0.1930 0.3507 0.0804 0.036 Uiso 1 1 calc R
C6 C 0.15588(5) 0.5829(2) 0.03965(9) 0.0319(3) Uani 1 1 d .
H6 H 0.1493 0.5553 -0.0182 0.038 Uiso 1 1 calc R
C7 C 0.13964(5) 0.7493(2) 0.06589(8) 0.0270(3) Uani 1 1 d .
H7 H 0.1236 0.8371 0.0251 0.032 Uiso 1 1 calc R
C8 C 0.14642(4) 0.78827(19) 0.14913(8) 0.0204(3) Uani 1 1 d .
C9 C 0.16978(4) 0.65525(18) 0.21088(8) 0.0191(3) Uani 1 1 d .
C10 C 0.19018(4) 0.49707(19) 0.18459(8) 0.0231(3) Uani 1 1 d .
C11 C 0.10195(4) 0.81655(18) 0.27493(8) 0.0202(3) Uani 1 1 d .
H11 H 0.0962 0.6963 0.2424 0.024 Uiso 1 1 calc R
C12 C 0.09248(4) 0.97879(18) 0.20790(8) 0.0196(3) Uani 1 1 d .
C13 C 0.13347(4) 0.97968(18) 0.17329(8) 0.0213(3) Uani 1 1 d .
H13B H 0.1266 1.0629 0.1237 0.026 Uiso 1 1 calc R
H13A H 0.1595 1.0343 0.2162 0.026 Uiso 1 1 calc R
C14 C 0.16297(5) 0.8787(2) 0.40997(8) 0.0292(3) Uani 1 1 d .
H14B H 0.1683 0.7699 0.4486 0.035 Uiso 1 1 calc R
H14A H 0.1385 0.9548 0.4196 0.035 Uiso 1 1 calc R
C15 C 0.20491(5) 0.9973(2) 0.42936(10) 0.0390(4) Uani 1 1 d .
H15A H 0.2295 0.9217 0.4214 0.058 Uiso 1 1 calc R
H15B H 0.2128 1.0406 0.4874 0.058 Uiso 1 1 calc R
H15C H 0.1996 1.1065 0.3919 0.058 Uiso 1 1 calc R
C16 C 0.06894(5) 0.8176(2) 0.32602(10) 0.0311(3) Uani 1 1 d .
H16C H 0.0762 0.7146 0.3668 0.047 Uiso 1 1 calc R
H16B H 0.0384 0.8006 0.2887 0.047 Uiso 1 1 calc R
H16A H 0.0710 0.9381 0.3554 0.047 Uiso 1 1 calc R
C17 C 0.08995(4) 1.17021(19) 0.24711(8) 0.0222(3) Uani 1 1 d .
C18 C 0.02828(4) 1.25419(18) 0.12497(8) 0.0214(3) Uani 1 1 d .
C19 C 0.04977(4) 0.92618(18) 0.14025(8) 0.0205(3) Uani 1 1 d .
C20 C 0.05104(5) 1.32091(19) 0.06251(8) 0.0246(3) Uani 1 1 d .
H20A H 0.0791 1.2515 0.0707 0.037 Uiso 1 1 calc R
H20B H 0.0575 1.4560 0.0704 0.037 Uiso 1 1 calc R
H20C H 0.0313 1.2986 0.0058 0.037 Uiso 1 1 calc R
C21 C -0.01540(5) 1.3531(2) 0.11694(9) 0.0287(3) Uani 1 1 d .
H21C H -0.0361 1.3310 0.0611 0.043 Uiso 1 1 calc R
H21B H -0.0100 1.4887 0.1256 0.043 Uiso 1 1 calc R
H21A H -0.0285 1.3040 0.1590 0.043 Uiso 1 1 calc R

loop_
_atom_site_aniso_label
_atom_site_aniso_U_11
_atom_site_aniso_U_22
_atom_site_aniso_U_33
_atom_site_aniso_U_23
_atom_site_aniso_U_13
_atom_site_aniso_U_12
O1 0.0330(6) 0.0286(6) 0.0371(6) -0.0099(5) -0.0044(5) 0.0035(5)
O2 0.0309(5) 0.0214(5) 0.0205(5) -0.0003(4) 0.0049(4) 0.0075(4)
O3 0.0192(4) 0.0176(5) 0.0313(5) 0.0047(4) 0.0018(4) 0.0006(4)
O4 0.0270(5) 0.0197(5) 0.0389(6) -0.0047(4) -0.0032(4) -0.0004(4)
N1 0.0171(5) 0.0239(6) 0.0185(5) 0.0001(4) 0.0050(4) 0.0017(4)
C1 0.0169(6) 0.0185(6) 0.0219(6) 0.0021(5) 0.0069(5) -0.0014(5)
C2 0.0238(6) 0.0255(7) 0.0230(6) 0.0041(5) 0.0056(5) 0.0014(5)
C3 0.0215(6) 0.0250(7) 0.0324(7) 0.0067(6) 0.0035(5) 0.0050(5)
C4 0.0215(6) 0.0216(7) 0.0376(8) -0.0010(6) 0.0084(6) 0.0044(5)
C5 0.0245(7) 0.0329(8) 0.0328(7) -0.0092(6) 0.0101(6) 0.0026(6)
C6 0.0289(7) 0.0442(9) 0.0232(7) -0.0068(6) 0.0086(6) 0.0021(6)
C7 0.0247(7) 0.0347(8) 0.0218(6) 0.0036(6) 0.0071(5) 0.0031(6)
C8 0.0159(6) 0.0238(6) 0.0228(6) 0.0019(5) 0.0078(5) 0.0000(5)
C9 0.0147(5) 0.0204(6) 0.0223(6) 0.0007(5) 0.0055(5) -0.0010(5)
C10 0.0177(6) 0.0242(7) 0.0276(7) -0.0023(5) 0.0071(5) 0.0001(5)
C11 0.0168(6) 0.0206(6) 0.0236(6) 0.0034(5) 0.0064(5) 0.0006(5)
C12 0.0169(6) 0.0167(6) 0.0241(6) 0.0001(5) 0.0044(5) 0.0006(5)
C13 0.0192(6) 0.0210(6) 0.0236(6) 0.0050(5) 0.0064(5) 0.0005(5)
C14 0.0304(7) 0.0373(8) 0.0195(6) 0.0001(6) 0.0069(5) 0.0064(6)
C15 0.0324(8) 0.0437(10) 0.0345(8) -0.0106(7) 0.0002(6) -0.0003(7)
C16 0.0228(7) 0.0387(8) 0.0354(8) 0.0072(6) 0.0141(6) 0.0020(6)
C17 0.0201(6) 0.0201(6) 0.0258(7) -0.0007(5) 0.0060(5) -0.0001(5)
C18 0.0242(6) 0.0167(6) 0.0215(6) 0.0018(5) 0.0039(5) 0.0020(5)
C19 0.0182(6) 0.0182(6) 0.0245(6) 0.0029(5) 0.0051(5) 0.0008(5)
C20 0.0285(7) 0.0209(6) 0.0254(7) 0.0047(5) 0.0095(5) 0.0038(5)
C21 0.0279(7) 0.0260(7) 0.0333(7) 0.0090(6) 0.0109(6) 0.0087(6)

loop_
_atom_type_symbol
_atom_type_description
_atom_type_scat_dispersion_real
_atom_type_scat_dispersion_imag
_atom_type_scat_source
C C 0.0033 0.0016 'International Tables Vol C Tables 4.2.6.8 and 6.1.1.4'
H H 0.0000 0.0000 'International Tables Vol C Tables 4.2.6.8 and 6.1.1.4'
N N 0.0061 0.0033 'International Tables Vol C Tables 4.2.6.8 and 6.1.1.4'
O O 0.0106 0.0060 'International Tables Vol C Tables 4.2.6.8 and 6.1.1.4'

loop_
_geom_angle_atom_site_label_1
_geom_angle_atom_site_label_2
_geom_angle_atom_site_label_3
_geom_angle
C17 O2 C18 121.63(10)
C19 O3 C18 120.46(10)
C1 N1 C14 119.66(11)
C1 N1 C11 116.22(10)
C14 N1 C11 120.17(11)
C2 C1 N1 122.50(12)
C2 C1 C9 118.54(12)
N1 C1 C9 118.96(11)
C1 C2 C3 121.24(13)
C1 C2 H2 119.4
C3 C2 H2 119.4
C4 C3 C2 121.04(12)
C4 C3 H3 119.5
C2 C3 H3 119.5
C3 C4 C10 119.61(13)
C3 C4 H4 120.2
C10 C4 H4 120.2
C6 C5 C10 121.04(14)
C6 C5 H5 119.5
C10 C5 H5 119.5
C5 C6 C7 119.45(13)
C5 C6 H6 120.3
C7 C6 H6 120.3
C8 C7 C6 121.68(13)
C8 C7 H7 119.2
C6 C7 H7 119.2
C7 C8 C9 119.55(12)
C7 C8 C13 118.78(12)
C9 C8 C13 121.33(11)
C10 C9 C8 118.33(12)
C10 C9 C1 118.44(11)
C8 C9 C1 123.15(12)
C4 C10 C5 120.61(13)
C4 C10 C9 120.04(12)
C5 C10 C9 119.29(12)
N1 C11 C16 114.78(11)
N1 C11 C12 111.84(10)
C16 C11 C12 112.53(11)
N1 C11 H11 105.6
C16 C11 H11 105.6
C12 C11 H11 105.6
C19 C12 C17 113.26(10)
C19 C12 C13 111.14(10)
C17 C12 C13 108.22(10)
C19 C12 C11 106.87(10)
C17 C12 C11 111.51(11)
C13 C12 C11 105.61(10)
C8 C13 C12 114.46(10)
C8 C13 H13B 108.6
C12 C13 H13B 108.6
C8 C13 H13A 108.6
C12 C13 H13A 108.6
H13B C13 H13A 107.6
N1 C14 C15 112.59(12)
N1 C14 H14B 109.1
C15 C14 H14B 109.1
N1 C14 H14A 109.1
C15 C14 H14A 109.1
H14B C14 H14A 107.8
C14 C15 H15A 109.5
C14 C15 H15B 109.5
H15A C15 H15B 109.5
C14 C15 H15C 109.5
H15A C15 H15C 109.5
H15B C15 H15C 109.5
C11 C16 H16C 109.5
C11 C16 H16B 109.5
H16C C16 H16B 109.5
C11 C16 H16A 109.5
H16C C16 H16A 109.5
H16B C16 H16A 109.5
O1 C17 O2 118.06(12)
O1 C17 C12 123.20(12)
O2 C17 C12 118.69(11)
O2 C18 O3 110.17(10)
O2 C18 C21 106.22(11)
O3 C18 C21 105.99(11)
O2 C18 C20 110.79(11)
O3 C18 C20 110.21(11)
C21 C18 C20 113.29(11)
O4 C19 O3 118.04(11)
O4 C19 C12 122.78(11)
O3 C19 C12 119.05(11)
C18 C20 H20A 109.5
C18 C20 H20B 109.5
H20A C20 H20B 109.5
C18 C20 H20C 109.5
H20A C20 H20C 109.5
H20B C20 H20C 109.5
C18 C21 H21C 109.5
C18 C21 H21B 109.5
H21C C21 H21B 109.5
C18 C21 H21A 109.5
H21C C21 H21A 109.5
H21B C21 H21A 109.5

loop_
_geom_bond_atom_site_label_1
_geom_bond_atom_site_label_2
_geom_bond_distance
O1 C17 1.1969(16)
O2 C17 1.3490(16)
O2 C18 1.4366(15)
O3 C19 1.3440(16)
O3 C18 1.4376(16)
O4 C19 1.2016(16)
N1 C1 1.3981(17)
N1 C14 1.4570(17)
N1 C11 1.4593(16)
C1 C2 1.3841(18)
C1 C9 1.4407(17)
C2 C3 1.403(2)
C2 H2 0.9500
C3 C4 1.367(2)
C3 H3 0.9500
C4 C10 1.4154(19)
C4 H4 0.9500
C5 C6 1.368(2)
C5 C10 1.4172(19)
C5 H5 0.9500
C6 C7 1.407(2)
C6 H6 0.9500
C7 C8 1.3768(19)
C7 H7 0.9500
C8 C9 1.4305(18)
C8 C13 1.5071(18)
C9 C10 1.4247(18)
C11 C16 1.5264(18)
C11 C12 1.5746(18)
C11 H11 1.0000
C12 C19 1.5188(17)
C12 C17 1.5216(18)
C12 C13 1.5577(18)
C13 H13B 0.9900
C13 H13A 0.9900
C14 C15 1.510(2)
C14 H14B 0.9900
C14 H14A 0.9900
C15 H15A 0.9800
C15 H15B 0.9800
C15 H15C 0.9800
C16 H16C 0.9800
C16 H16B 0.9800
C16 H16A 0.9800
C18 C21 1.5061(19)
C18 C20 1.5084(19)
C20 H20A 0.9800
C20 H20B 0.9800
C20 H20C 0.9800
C21 H21C 0.9800
C21 H21B 0.9800
C21 H21A 0.9800
